data_4510288
loop_
_publ_author_name
'W\"ohlert, Susanne'
'Run\<cevski, Tom\<ce'
'Dinnebier, Robert E.'
'Ebbinghaus, Stefan G.'
'N\"ather, Christian'

_publ_section_title
;
 Synthesis, Structures, Polymorphism, and Magnetic Properties of
 Transition Metal Thiocyanato Coordination Compounds
;
_journal_issue 4
_journal_name_full 'Crystal Growth &amp; Design'
_journal_page_first 1902
_journal_paper_doi 10.1021/cg500037d
_journal_volume 14
_journal_year 2014
_chemical_formula_sum 'C30 H36 Fe N6 S2'
_chemical_formula_weight 600.62
_chemical_name_systematic
; 
 ? 
;
_space_group_IT_number 2
_symmetry_space_group_name_Hall '-P 1'
_symmetry_space_group_name_H-M 'P -1'
_atom_sites_solution_hydrogens geom
_atom_sites_solution_primary direct
_atom_sites_solution_secondary difmap
_audit_creation_method SHELXL-97
_cell_angle_alpha 91.552(3)
_cell_angle_beta 90.799(3)
_cell_angle_gamma 102.835(3)
_cell_formula_units_Z 4
_cell_length_a 10.3881(4)
_cell_length_b 16.3106(7)
_cell_length_c 20.1423(8)
_cell_measurement_temperature 293(2)
_cell_volume 3325.6(2)
_computing_cell_refinement 'X-Area (STOE 2008)'
_computing_data_collection 'X-Area (STOE 2008)'
_computing_data_reduction 'X-Area (STOE 2008)'
_computing_structure_refinement 'SHELXL-97 (Sheldrick, 1997)'
_computing_structure_solution 'SHELXS-97 (Sheldrick, 1990)'
_diffrn_ambient_temperature 293(2)
_diffrn_measured_fraction_theta_full 0.988
_diffrn_measured_fraction_theta_max 0.988
_diffrn_measurement_device_type IPDS-2
_diffrn_measurement_method 'Omega scans'
_diffrn_radiation_monochromator graphite
_diffrn_radiation_source 'fine-focus sealed tube'
_diffrn_radiation_type MoK\a
_diffrn_radiation_wavelength 0.71073
_diffrn_reflns_av_R_equivalents 0.0639
_diffrn_reflns_av_sigmaI/netI 0.0532
_diffrn_reflns_limit_h_max 12
_diffrn_reflns_limit_h_min -12
_diffrn_reflns_limit_k_max 20
_diffrn_reflns_limit_k_min -17
_diffrn_reflns_limit_l_max 24
_diffrn_reflns_limit_l_min -24
_diffrn_reflns_number 32009
_diffrn_reflns_theta_full 26.00
_diffrn_reflns_theta_max 26.00
_diffrn_reflns_theta_min 1.61
_diffrn_standards_decay_% 0
_diffrn_standards_interval_time 0
_diffrn_standards_number 0
_exptl_absorpt_coefficient_mu 0.606
_exptl_absorpt_correction_T_max 0.8459
_exptl_absorpt_correction_T_min 0.5318
_exptl_absorpt_correction_type numerical
_exptl_absorpt_process_details 'X-Shape (STOE)'
_exptl_crystal_colour brown
_exptl_crystal_density_diffrn 1.200
_exptl_crystal_density_method 'not measured'
_exptl_crystal_description block
_exptl_crystal_F_000 1264
_exptl_crystal_size_max 0.3
_exptl_crystal_size_mid 0.3
_exptl_crystal_size_min 0.1
_refine_diff_density_max 0.466
_refine_diff_density_min -0.323
_refine_diff_density_rms 0.038
_refine_ls_extinction_method none
_refine_ls_goodness_of_fit_ref 1.061
_refine_ls_hydrogen_treatment mixed
_refine_ls_matrix_type full
_refine_ls_number_parameters 726
_refine_ls_number_reflns 12925
_refine_ls_number_restraints 0
_refine_ls_restrained_S_all 1.061
_refine_ls_R_factor_all 0.1201
_refine_ls_R_factor_gt 0.0777
_refine_ls_shift/su_max 0.001
_refine_ls_shift/su_mean 0.000
_refine_ls_structure_factor_coef Fsqd
_refine_ls_weighting_details 'calc w=1/[\s^2^(Fo^2^)+(0.0997P)^2^+0.9420P] where P=(Fo^2^+2Fc^2^)/3'
_refine_ls_weighting_scheme calc
_refine_ls_wR_factor_gt 0.1961
_refine_ls_wR_factor_ref 0.2237
_reflns_number_gt 7999
_reflns_number_total 12925
_reflns_threshold_expression >2sigma(I)
_cod_data_source_file Compound_1_Fe_II_WOE2402.CIF
_cod_data_source_block Compound_1-Fe/II_(WOE2402)
_cod_database_code 4510288

loop_
_symmetry_equiv_pos_as_xyz
'x, y, z'
'-x, -y, -z'

loop_
_atom_site_label
_atom_site_type_symbol
_atom_site_fract_x
_atom_site_fract_y
_atom_site_fract_z
_atom_site_U_iso_or_equiv
_atom_site_adp_type
_atom_site_occupancy
_atom_site_symmetry_multiplicity
_atom_site_calc_flag
_atom_site_refinement_flags
_atom_site_disorder_assembly
_atom_site_disorder_group
Fe1 Fe 0.59788(7) 0.09145(4) 0.25323(3) 0.0920(2) Uani 1 1 d . . .
N1 N 0.5196(4) 0.1077(3) 0.3470(2) 0.1101(12) Uani 1 1 d . . .
C1 C 0.4927(5) 0.1200(3) 0.3993(2) 0.0962(12) Uani 1 1 d . . .
S1 S 0.4559(3) 0.1331(2) 0.47491(10) 0.2176(13) Uani 1 1 d . . .
N2 N 0.6793(5) 0.0775(3) 0.1608(2) 0.1120(12) Uani 1 1 d . . .
C2 C 0.7061(4) 0.0644(3) 0.1078(2) 0.0860(10) Uani 1 1 d . . .
S2 S 0.7422(2) 0.04564(13) 0.03287(8) 0.1539(7) Uani 1 1 d . . .
N10 N 0.5674(4) 0.2181(2) 0.22443(18) 0.0952(10) Uani 1 1 d . . .
C10 C 0.6507(5) 0.2698(3) 0.1858(2) 0.1031(13) Uani 1 1 d . . .
H10 H 0.7282 0.2547 0.1732 0.124 Uiso 1 1 calc R . .
C11 C 0.6268(6) 0.3448(3) 0.1637(3) 0.1150(16) Uani 1 1 d . . .
H11 H 0.6881 0.3789 0.1373 0.138 Uiso 1 1 calc R . .
C12 C 0.5132(7) 0.3690(3) 0.1806(3) 0.1143(16) Uani 1 1 d . . .
C13 C 0.4298(6) 0.3162(4) 0.2214(3) 0.1175(16) Uani 1 1 d . . .
H13 H 0.3525 0.3305 0.2354 0.141 Uiso 1 1 calc R . .
C14 C 0.4591(5) 0.2435(3) 0.2415(3) 0.1061(14) Uani 1 1 d . . .
H14 H 0.3997 0.2094 0.2688 0.127 Uiso 1 1 calc R . .
C15 C 0.4837(9) 0.4494(4) 0.1560(4) 0.161(3) Uani 1 1 d . . .
H15A H 0.4259 0.4691 0.1870 0.193 Uiso 1 1 calc R . .
H15B H 0.5655 0.4919 0.1551 0.193 Uiso 1 1 calc R . .
C16 C 0.4218(10) 0.4405(5) 0.0901(4) 0.185(3) Uani 1 1 d . . .
H16A H 0.3917 0.4905 0.0805 0.277 Uiso 1 1 calc R . .
H16B H 0.3481 0.3930 0.0886 0.277 Uiso 1 1 calc R . .
H16C H 0.4849 0.4321 0.0577 0.277 Uiso 1 1 calc R . .
N20 N 0.3935(4) 0.0359(2) 0.21341(17) 0.0965(10) Uani 1 1 d . . .
C20 C 0.3562(6) 0.0510(3) 0.1522(2) 0.1062(14) Uani 1 1 d . . .
H20 H 0.4192 0.0813 0.1245 0.127 Uiso 1 1 calc R . .
C21 C 0.2305(7) 0.0243(4) 0.1285(3) 0.1184(17) Uani 1 1 d . . .
H21 H 0.2097 0.0370 0.0855 0.142 Uiso 1 1 calc R . .
C22 C 0.1332(6) -0.0214(4) 0.1671(3) 0.1194(17) Uani 1 1 d . B .
C23 C 0.1725(6) -0.0383(4) 0.2297(3) 0.1210(16) Uani 1 1 d . . .
H23 H 0.1118 -0.0693 0.2580 0.145 Uiso 1 1 calc R . .
C24 C 0.3020(5) -0.0092(3) 0.2505(3) 0.1099(14) Uani 1 1 d . . .
H24 H 0.3262 -0.0221 0.2929 0.132 Uiso 1 1 calc R . .
C25 C -0.0108(9) -0.0512(7) 0.1442(6) 0.197(4) Uani 1 1 d . . .
H25A H -0.0497 -0.0024 0.1467 0.236 Uiso 1 1 calc R A 1
H25B H -0.0098 -0.0671 0.0974 0.236 Uiso 1 1 calc R A 1
C26 C -0.0938(18) -0.1128(18) 0.1726(17) 0.193(11) Uani 0.40 1 d P B 1
H26A H -0.1821 -0.1142 0.1571 0.289 Uiso 0.40 1 calc PR B 1
H26B H -0.0883 -0.1036 0.2199 0.289 Uiso 0.40 1 calc PR B 1
H26C H -0.0713 -0.1654 0.1613 0.289 Uiso 0.40 1 calc PR B 1
C26' C -0.0451(14) -0.1169(10) 0.1050(9) 0.173(5) Uani 0.60 1 d P B 2
H26D H -0.1392 -0.1297 0.0979 0.259 Uiso 0.60 1 calc PR B 2
H26E H -0.0194 -0.1639 0.1248 0.259 Uiso 0.60 1 calc PR B 2
H26F H -0.0024 -0.1060 0.0632 0.259 Uiso 0.60 1 calc PR B 2
N30 N 0.6164(4) -0.0389(2) 0.27902(18) 0.0999(10) Uani 1 1 d . . .
C30 C 0.6254(6) -0.0645(4) 0.3405(2) 0.1149(15) Uani 1 1 d . . .
H30 H 0.6314 -0.0251 0.3753 0.138 Uiso 1 1 calc R . .
C31 C 0.6264(6) -0.1460(4) 0.3555(3) 0.1237(18) Uani 1 1 d . . .
H31 H 0.6342 -0.1597 0.3997 0.148 Uiso 1 1 calc R . .
C32 C 0.6161(5) -0.2077(3) 0.3068(3) 0.1084(14) Uani 1 1 d . . .
C33 C 0.6089(8) -0.1809(4) 0.2448(4) 0.154(3) Uani 1 1 d . . .
H33 H 0.6044 -0.2191 0.2092 0.185 Uiso 1 1 calc R . .
C34 C 0.6080(8) -0.0988(3) 0.2324(3) 0.148(2) Uani 1 1 d . . .
H34 H 0.6010 -0.0842 0.1884 0.178 Uiso 1 1 calc R . .
C35 C 0.6115(7) -0.3051(5) 0.3144(5) 0.174(4) Uani 1 1 d . . .
H35A H 0.5241 -0.3375 0.3019 0.209 Uiso 1 1 calc R . .
H35B H 0.6742 -0.3218 0.2845 0.209 Uiso 1 1 calc R . .
C36 C 0.6413(11) -0.3224(6) 0.3783(7) 0.220(5) Uani 1 1 d . . .
H36A H 0.6494 -0.3798 0.3800 0.330 Uiso 1 1 calc R . .
H36B H 0.5722 -0.3139 0.4070 0.330 Uiso 1 1 calc R . .
H36C H 0.7232 -0.2857 0.3925 0.330 Uiso 1 1 calc R . .
N40 N 0.7993(4) 0.1503(3) 0.29523(19) 0.1026(11) Uani 1 1 d . . .
C40 C 0.8215(6) 0.2190(3) 0.3327(3) 0.1149(15) Uani 1 1 d . . .
H40 H 0.7521 0.2455 0.3397 0.138 Uiso 1 1 calc R . .
C41 C 0.9415(7) 0.2541(4) 0.3622(3) 0.1309(19) Uani 1 1 d . . .
H41 H 0.9521 0.3037 0.3876 0.157 Uiso 1 1 calc R . .
C42 C 1.0478(6) 0.2158(5) 0.3542(3) 0.1301(19) Uani 1 1 d . D .
C43 C 1.0249(6) 0.1463(5) 0.3137(3) 0.1314(19) Uani 1 1 d . . .
H43 H 1.0929 0.1191 0.3050 0.158 Uiso 1 1 calc R . .
C44 C 0.9032(6) 0.1158(4) 0.2855(3) 0.1199(16) Uani 1 1 d . . .
H44 H 0.8916 0.0681 0.2578 0.144 Uiso 1 1 calc R . .
C45 C 1.1830(8) 0.2494(6) 0.3870(5) 0.182(3) Uani 1 1 d . . .
H45A H 1.2265 0.2035 0.3941 0.219 Uiso 1 1 calc R C 1
H45B H 1.2375 0.2891 0.3583 0.219 Uiso 1 1 calc R C 1
C46 C 1.169(3) 0.288(3) 0.4465(16) 0.25(2) Uani 0.50 1 d P D 1
H46A H 1.2541 0.3093 0.4670 0.373 Uiso 0.50 1 calc PR D 1
H46B H 1.1155 0.2488 0.4749 0.373 Uiso 0.50 1 calc PR D 1
H46C H 1.1269 0.3343 0.4392 0.373 Uiso 0.50 1 calc PR D 1
C46' C 1.191(3) 0.264(3) 0.4657(15) 0.209(13) Uani 0.50 1 d P D 2
H46D H 1.2812 0.2867 0.4794 0.314 Uiso 0.50 1 calc PR D 2
H46E H 1.1596 0.2112 0.4866 0.314 Uiso 0.50 1 calc PR D 2
H46F H 1.1377 0.3025 0.4785 0.314 Uiso 0.50 1 calc PR D 2
Fe2 Fe 0.06978(6) 0.60682(4) 0.25014(3) 0.0872(2) Uani 1 1 d . . .
N3 N 0.2200(4) 0.5686(3) 0.3036(2) 0.1093(12) Uani 1 1 d . . .
C3 C 0.2807(5) 0.5278(3) 0.3279(2) 0.0967(12) Uani 1 1 d . . .
S3 S 0.3675(3) 0.47174(15) 0.36250(16) 0.2080(12) Uani 1 1 d . . .
N4 N -0.0843(4) 0.6395(3) 0.1952(2) 0.1019(11) Uani 1 1 d . . .
C4 C -0.1510(4) 0.6393(3) 0.1497(2) 0.0957(12) Uani 1 1 d . . .
S4 S -0.24233(19) 0.6365(2) 0.08469(10) 0.1868(10) Uani 1 1 d . . .
N50 N 0.1000(3) 0.7240(2) 0.31384(19) 0.0947(10) Uani 1 1 d . . .
C50 C 0.2168(5) 0.7594(3) 0.3421(3) 0.1096(14) Uani 1 1 d . . .
H50 H 0.2889 0.7364 0.3325 0.131 Uiso 1 1 calc R . .
C51 C 0.2350(6) 0.8283(4) 0.3848(3) 0.1255(18) Uani 1 1 d . . .
H51 H 0.3181 0.8501 0.4038 0.151 Uiso 1 1 calc R . .
C52 C 0.1320(7) 0.8657(4) 0.3999(3) 0.1267(18) Uani 1 1 d . . .
C53 C 0.0126(6) 0.8297(4) 0.3698(3) 0.1308(19) Uani 1 1 d . . .
H53 H -0.0607 0.8522 0.3777 0.157 Uiso 1 1 calc R . .
C54 C 0.0015(5) 0.7607(3) 0.3283(3) 0.1108(15) Uani 1 1 d . . .
H54 H -0.0808 0.7379 0.3088 0.133 Uiso 1 1 calc R . .
C55 C 0.1500(10) 0.9470(6) 0.4436(4) 0.194(4) Uani 1 1 d . . .
H55A H 0.2300 0.9863 0.4313 0.232 Uiso 1 1 calc R . .
H55B H 0.0760 0.9731 0.4361 0.232 Uiso 1 1 calc R . .
C56 C 0.1580(12) 0.9296(7) 0.5097(5) 0.231(5) Uani 1 1 d . . .
H56A H 0.1861 0.9813 0.5352 0.346 Uiso 1 1 calc R . .
H56B H 0.2206 0.8950 0.5158 0.346 Uiso 1 1 calc R . .
H56C H 0.0729 0.9005 0.5242 0.346 Uiso 1 1 calc R . .
N60 N 0.2153(4) 0.6735(2) 0.1790(2) 0.0955(10) Uani 1 1 d . . .
C60 C 0.2045(5) 0.7458(3) 0.1523(3) 0.1172(17) Uani 1 1 d . . .
H60 H 0.1339 0.7687 0.1648 0.141 Uiso 1 1 calc R . .
C61 C 0.2893(6) 0.7875(4) 0.1084(3) 0.138(2) Uani 1 1 d . . .
H61 H 0.2748 0.8370 0.0910 0.166 Uiso 1 1 calc R . .
C62 C 0.3958(7) 0.7580(4) 0.0892(4) 0.146(2) Uani 1 1 d . . .
C63 C 0.4083(6) 0.6829(4) 0.1154(4) 0.137(2) Uani 1 1 d . . .
H63 H 0.4779 0.6589 0.1031 0.164 Uiso 1 1 calc R . .
C64 C 0.3179(5) 0.6439(3) 0.1597(3) 0.1113(15) Uani 1 1 d . . .
H64 H 0.3291 0.5937 0.1772 0.134 Uiso 1 1 calc R . .
C65 C 0.5140(11) 0.8146(7) 0.0485(6) 0.206(4) Uani 1 1 d . . .
H65A H 0.5046 0.8723 0.0464 0.247 Uiso 1 1 calc R . .
H65B H 0.5994 0.8138 0.0681 0.247 Uiso 1 1 calc R . .
C66 C 0.4994(16) 0.7789(7) -0.0079(5) 0.267(7) Uani 1 1 d . . .
H66A H 0.5650 0.8084 -0.0370 0.401 Uiso 1 1 calc R . .
H66B H 0.4130 0.7789 -0.0254 0.401 Uiso 1 1 calc R . .
H66C H 0.5090 0.7219 -0.0043 0.401 Uiso 1 1 calc R . .
N70 N 0.0443(4) 0.4872(2) 0.18781(19) 0.0945(9) Uani 1 1 d . . .
C70 C 0.0461(5) 0.4134(3) 0.2149(3) 0.0998(12) Uani 1 1 d . . .
H70 H 0.0566 0.4122 0.2608 0.120 Uiso 1 1 calc R . .
C71 C 0.0333(5) 0.3402(3) 0.1788(3) 0.1072(14) Uani 1 1 d . . .
H71 H 0.0356 0.2909 0.2004 0.129 Uiso 1 1 calc R . .
C72 C 0.0170(5) 0.3381(3) 0.1108(3) 0.1123(15) Uani 1 1 d . . .
C73 C 0.0160(6) 0.4144(4) 0.0825(3) 0.1215(16) Uani 1 1 d . . .
H73 H 0.0075 0.4175 0.0366 0.146 Uiso 1 1 calc R . .
C74 C 0.0277(5) 0.4854(3) 0.1221(3) 0.1116(15) Uani 1 1 d . . .
H74 H 0.0239 0.5354 0.1019 0.134 Uiso 1 1 calc R . .
C75 C 0.0018(9) 0.2598(5) 0.0679(4) 0.159(3) Uani 1 1 d . . .
H75A H -0.0862 0.2256 0.0737 0.191 Uiso 1 1 calc R . .
H75B H 0.0086 0.2758 0.0219 0.191 Uiso 1 1 calc R . .
C76 C 0.0957(11) 0.2090(6) 0.0806(6) 0.234(5) Uani 1 1 d . . .
H76A H 0.0750 0.1590 0.0527 0.351 Uiso 1 1 calc R . .
H76B H 0.0918 0.1937 0.1264 0.351 Uiso 1 1 calc R . .
H76C H 0.1830 0.2403 0.0714 0.351 Uiso 1 1 calc R . .
N80 N -0.0787(3) 0.5396(2) 0.32121(17) 0.0919(9) Uani 1 1 d . . .
C80 C -0.0559(5) 0.5427(4) 0.3864(2) 0.1155(16) Uani 1 1 d . . .
H80 H 0.0229 0.5761 0.4031 0.139 Uiso 1 1 calc R . .
C81 C -0.1437(6) 0.4987(4) 0.4306(3) 0.1246(18) Uani 1 1 d . . .
H81 H -0.1241 0.5047 0.4759 0.150 Uiso 1 1 calc R . .
C82 C -0.2593(5) 0.4460(3) 0.4086(3) 0.1057(14) Uani 1 1 d . . .
C83 C -0.2823(4) 0.4433(3) 0.3414(2) 0.0992(12) Uani 1 1 d . . .
H83 H -0.3595 0.4094 0.3234 0.119 Uiso 1 1 calc R . .
C84 C -0.1927(4) 0.4900(3) 0.3007(2) 0.0940(12) Uani 1 1 d . . .
H84 H -0.2127 0.4870 0.2554 0.113 Uiso 1 1 calc R . .
C85 C -0.3565(7) 0.3955(5) 0.4552(4) 0.155(3) Uani 1 1 d . . .
H85A H -0.3972 0.4340 0.4806 0.186 Uiso 1 1 calc R . .
H85B H -0.4257 0.3586 0.4288 0.186 Uiso 1 1 calc R . .
C86 C -0.3018(8) 0.3447(6) 0.5014(4) 0.193(4) Uani 1 1 d . . .
H86A H -0.3661 0.2938 0.5090 0.290 Uiso 1 1 calc R . .
H86B H -0.2791 0.3757 0.5427 0.290 Uiso 1 1 calc R . .
H86C H -0.2242 0.3310 0.4830 0.290 Uiso 1 1 calc R . .

loop_
_atom_site_aniso_label
_atom_site_aniso_U_11
_atom_site_aniso_U_22
_atom_site_aniso_U_33
_atom_site_aniso_U_23
_atom_site_aniso_U_13
_atom_site_aniso_U_12
Fe1 0.1119(5) 0.0919(4) 0.0703(3) -0.0035(3) 0.0082(3) 0.0187(3)
N1 0.129(3) 0.123(3) 0.079(2) -0.002(2) 0.012(2) 0.029(2)
C1 0.107(3) 0.102(3) 0.075(3) -0.003(2) 0.007(2) 0.013(2)
S1 0.228(2) 0.293(3) 0.1002(12) -0.0469(16) 0.0452(14) -0.006(2)
N2 0.143(3) 0.113(3) 0.081(2) 0.000(2) 0.020(2) 0.030(3)
C2 0.096(3) 0.084(3) 0.079(3) 0.005(2) 0.004(2) 0.021(2)
S2 0.2150(19) 0.1638(15) 0.0871(9) -0.0049(9) 0.0346(10) 0.0499(14)
N10 0.099(2) 0.091(2) 0.092(2) 0.0000(19) 0.0070(19) 0.0132(19)
C10 0.103(3) 0.099(3) 0.102(3) -0.001(3) 0.005(3) 0.012(3)
C11 0.142(4) 0.090(3) 0.099(3) 0.009(3) -0.006(3) -0.004(3)
C12 0.145(5) 0.087(3) 0.108(4) -0.011(3) -0.020(3) 0.022(3)
C13 0.114(4) 0.103(4) 0.136(4) -0.009(3) 0.001(3) 0.028(3)
C14 0.110(3) 0.095(3) 0.112(4) 0.003(3) 0.015(3) 0.022(3)
C15 0.237(8) 0.092(4) 0.158(6) 0.007(4) -0.027(6) 0.047(4)
C16 0.248(9) 0.137(6) 0.180(7) 0.011(5) -0.073(7) 0.070(6)
N20 0.119(3) 0.091(2) 0.075(2) 0.0047(18) -0.0013(19) 0.012(2)
C20 0.133(4) 0.106(3) 0.078(3) 0.007(2) -0.002(3) 0.022(3)
C21 0.148(5) 0.127(4) 0.088(3) -0.008(3) -0.016(3) 0.049(4)
C22 0.116(4) 0.113(4) 0.129(4) -0.024(3) -0.021(4) 0.030(3)
C23 0.116(4) 0.118(4) 0.120(4) 0.009(3) 0.001(3) 0.005(3)
C24 0.120(4) 0.106(3) 0.095(3) 0.018(3) -0.001(3) 0.003(3)
C25 0.146(7) 0.222(10) 0.221(10) -0.054(9) -0.068(7) 0.048(7)
C26 0.096(11) 0.20(2) 0.27(3) 0.05(2) 0.005(14) -0.007(12)
C26' 0.124(9) 0.158(11) 0.228(16) -0.045(12) -0.036(10) 0.024(8)
N30 0.124(3) 0.096(3) 0.078(2) -0.0001(19) 0.0000(19) 0.021(2)
C30 0.140(4) 0.132(4) 0.082(3) 0.001(3) 0.002(3) 0.050(3)
C31 0.145(4) 0.151(5) 0.092(3) 0.036(4) 0.019(3) 0.065(4)
C32 0.102(3) 0.103(4) 0.117(4) 0.021(3) 0.005(3) 0.016(3)
C33 0.237(8) 0.087(4) 0.127(5) -0.011(3) -0.024(5) 0.015(4)
C34 0.255(8) 0.085(3) 0.091(3) -0.008(3) -0.023(4) 0.015(4)
C35 0.131(5) 0.182(7) 0.208(8) 0.108(7) -0.006(5) 0.021(4)
C36 0.219(10) 0.156(8) 0.289(14) 0.017(8) 0.055(10) 0.047(7)
N40 0.114(3) 0.094(3) 0.098(3) -0.010(2) 0.003(2) 0.020(2)
C40 0.132(4) 0.101(3) 0.112(4) -0.019(3) -0.010(3) 0.029(3)
C41 0.148(5) 0.115(4) 0.114(4) -0.015(3) -0.005(4) -0.001(4)
C42 0.116(4) 0.150(6) 0.110(4) 0.011(4) 0.002(3) 0.000(4)
C43 0.107(4) 0.146(5) 0.140(5) 0.001(4) 0.011(4) 0.027(4)
C44 0.120(4) 0.111(4) 0.128(4) -0.015(3) 0.014(3) 0.026(3)
C45 0.140(6) 0.227(9) 0.151(7) -0.004(6) -0.006(5) -0.021(5)
C46 0.110(12) 0.46(6) 0.13(2) 0.04(2) -0.028(13) -0.05(2)
C46' 0.21(2) 0.29(3) 0.114(17) 0.002(17) -0.066(14) 0.03(2)
Fe2 0.0843(4) 0.0859(4) 0.0900(4) 0.0088(3) -0.0067(3) 0.0159(3)
N3 0.100(3) 0.100(3) 0.128(3) 0.012(2) -0.018(2) 0.022(2)
C3 0.096(3) 0.085(3) 0.107(3) 0.005(2) -0.010(2) 0.017(2)
S3 0.237(2) 0.1487(17) 0.261(3) 0.0043(17) -0.095(2) 0.0972(17)
N4 0.100(2) 0.106(3) 0.100(3) 0.008(2) -0.008(2) 0.024(2)
C4 0.082(3) 0.109(3) 0.096(3) 0.020(3) 0.004(2) 0.020(2)
S4 0.1309(13) 0.292(3) 0.1344(14) 0.0399(16) -0.0411(11) 0.0387(15)
N50 0.083(2) 0.096(2) 0.099(2) 0.0023(19) -0.0022(18) 0.0071(18)
C50 0.097(3) 0.101(3) 0.126(4) 0.005(3) -0.014(3) 0.013(3)
C51 0.124(4) 0.109(4) 0.127(4) -0.005(3) -0.035(3) -0.007(3)
C52 0.145(5) 0.117(4) 0.105(4) -0.015(3) 0.002(3) 0.004(4)
C53 0.116(4) 0.131(5) 0.136(5) -0.034(4) 0.019(3) 0.013(3)
C54 0.084(3) 0.120(4) 0.119(4) -0.016(3) 0.009(2) 0.004(3)
C55 0.219(8) 0.203(9) 0.132(6) -0.065(6) -0.004(6) 0.001(6)
C56 0.273(12) 0.228(11) 0.164(9) -0.044(8) 0.027(8) 0.000(9)
N60 0.098(2) 0.080(2) 0.112(3) 0.0143(19) 0.011(2) 0.0267(18)
C60 0.118(4) 0.104(4) 0.145(4) 0.036(3) 0.038(3) 0.051(3)
C61 0.148(5) 0.114(4) 0.170(6) 0.057(4) 0.059(4) 0.054(4)
C62 0.142(5) 0.122(5) 0.182(6) 0.053(4) 0.073(5) 0.037(4)
C63 0.112(4) 0.110(4) 0.196(6) 0.016(4) 0.052(4) 0.037(3)
C64 0.099(3) 0.091(3) 0.151(5) 0.020(3) 0.023(3) 0.032(3)
C65 0.246(11) 0.191(9) 0.188(9) 0.003(8) 0.047(8) 0.062(8)
C66 0.49(2) 0.159(8) 0.152(8) 0.020(7) 0.044(11) 0.066(11)
N70 0.107(2) 0.085(2) 0.091(2) 0.0084(18) 0.0014(19) 0.0191(18)
C70 0.110(3) 0.084(3) 0.102(3) 0.006(2) -0.001(2) 0.013(2)
C71 0.114(3) 0.087(3) 0.118(4) 0.009(3) 0.004(3) 0.017(2)
C72 0.115(4) 0.096(3) 0.123(4) -0.016(3) 0.005(3) 0.019(3)
C73 0.160(5) 0.112(4) 0.091(3) -0.004(3) -0.001(3) 0.030(3)
C74 0.140(4) 0.103(4) 0.093(3) 0.013(3) 0.005(3) 0.030(3)
C75 0.196(7) 0.117(5) 0.163(6) -0.028(4) -0.008(5) 0.038(5)
C76 0.265(11) 0.176(8) 0.280(13) -0.090(8) -0.068(10) 0.105(8)
N80 0.092(2) 0.094(2) 0.083(2) 0.0028(18) -0.0099(17) 0.0071(18)
C80 0.113(3) 0.131(4) 0.086(3) 0.004(3) -0.020(3) -0.008(3)
C81 0.139(4) 0.145(5) 0.082(3) 0.018(3) -0.007(3) 0.013(4)
C82 0.094(3) 0.116(4) 0.105(3) 0.022(3) 0.002(3) 0.015(3)
C83 0.085(3) 0.103(3) 0.104(3) 0.003(3) -0.007(2) 0.010(2)
C84 0.090(3) 0.100(3) 0.085(3) -0.001(2) -0.010(2) 0.006(2)
C85 0.125(4) 0.195(7) 0.142(5) 0.067(5) 0.011(4) 0.020(4)
C86 0.175(7) 0.224(9) 0.173(7) 0.080(7) 0.018(6) 0.017(6)

loop_
_geom_angle_atom_site_label_1
_geom_angle_atom_site_label_2
_geom_angle_atom_site_label_3
_geom_angle
N2 Fe1 N1 178.67(18)
N2 Fe1 N40 89.99(16)
N1 Fe1 N40 88.77(16)
N2 Fe1 N20 91.60(16)
N1 Fe1 N20 89.62(15)
N40 Fe1 N20 177.97(15)
N2 Fe1 N10 89.55(16)
N1 Fe1 N10 89.97(16)
N40 Fe1 N10 90.84(15)
N20 Fe1 N10 87.91(14)
N2 Fe1 N30 90.20(16)
N1 Fe1 N30 90.36(16)
N40 Fe1 N30 92.65(15)
N20 Fe1 N30 88.61(14)
N10 Fe1 N30 176.50(14)
C1 N1 Fe1 171.9(4)
N1 C1 S1 177.2(5)
C2 N2 Fe1 170.3(4)
N2 C2 S2 179.4(5)
C14 N10 C10 115.7(4)
C14 N10 Fe1 121.0(3)
C10 N10 Fe1 123.1(3)
N10 C10 C11 123.2(5)
C12 C11 C10 120.2(5)
C11 C12 C13 116.1(5)
C11 C12 C15 121.1(6)
C13 C12 C15 122.8(7)
C14 C13 C12 120.8(5)
N10 C14 C13 124.0(5)
C16 C15 C12 113.6(6)
C24 N20 C20 116.6(4)
C24 N20 Fe1 121.8(3)
C20 N20 Fe1 121.4(3)
N20 C20 C21 123.0(5)
C20 C21 C22 121.1(5)
C23 C22 C21 115.8(5)
C23 C22 C25 120.5(8)
C21 C22 C25 123.7(7)
C22 C23 C24 120.0(6)
N20 C24 C23 123.5(5)
C26 C25 C26' 68.1(15)
C26 C25 C22 122.7(14)
C26' C25 C22 119.8(11)
C34 N30 C30 114.3(5)
C34 N30 Fe1 121.0(3)
C30 N30 Fe1 124.4(3)
N30 C30 C31 123.6(5)
C32 C31 C30 121.4(5)
C33 C32 C31 114.5(5)
C33 C32 C35 116.7(6)
C31 C32 C35 128.7(6)
C32 C33 C34 121.8(6)
N30 C34 C33 124.3(6)
C36 C35 C32 111.4(9)
C40 N40 C44 115.8(5)
C40 N40 Fe1 122.0(4)
C44 N40 Fe1 122.1(4)
N40 C40 C41 123.6(6)
C40 C41 C42 120.3(6)
C43 C42 C41 115.6(6)
C43 C42 C45 121.0(8)
C41 C42 C45 123.4(7)
C42 C43 C44 120.6(6)
N40 C44 C43 124.0(6)
C46 C45 C42 109.7(13)
C46 C45 C46' 23(3)
C42 C45 C46' 118.3(14)
N3 Fe2 N4 177.43(16)
N3 Fe2 N60 90.98(15)
N4 Fe2 N60 90.00(15)
N3 Fe2 N50 90.08(16)
N4 Fe2 N50 92.30(15)
N60 Fe2 N50 89.85(14)
N3 Fe2 N80 89.58(15)
N4 Fe2 N80 89.44(14)
N60 Fe2 N80 179.42(13)
N50 Fe2 N80 90.30(13)
N3 Fe2 N70 88.10(16)
N4 Fe2 N70 89.52(15)
N60 Fe2 N70 90.26(14)
N50 Fe2 N70 178.17(14)
N80 Fe2 N70 89.60(13)
C3 N3 Fe2 161.8(4)
N3 C3 S3 179.1(5)
C4 N4 Fe2 155.5(4)
N4 C4 S4 177.9(5)
C54 N50 C50 115.8(4)
C54 N50 Fe2 122.0(3)
C50 N50 Fe2 122.1(3)
N50 C50 C51 122.8(5)
C50 C51 C52 120.9(5)
C53 C52 C51 115.8(5)
C53 C52 C55 121.3(7)
C51 C52 C55 122.7(6)
C54 C53 C52 120.0(6)
N50 C54 C53 124.5(5)
C56 C55 C52 110.8(9)
C64 N60 C60 115.4(4)
C64 N60 Fe2 122.2(3)
C60 N60 Fe2 122.3(3)
N60 C60 C61 124.2(5)
C60 C61 C62 120.6(5)
C61 C62 C63 116.3(5)
C61 C62 C65 121.9(6)
C63 C62 C65 121.0(6)
C64 C63 C62 119.8(5)
N60 C64 C63 123.6(5)
C66 C65 C62 102.3(11)
C74 N70 C70 115.8(4)
C74 N70 Fe2 122.5(3)
C70 N70 Fe2 121.7(3)
N70 C70 C71 123.4(5)
C70 C71 C72 120.9(5)
C71 C72 C73 115.9(5)
C71 C72 C75 123.8(6)
C73 C72 C75 120.3(6)
C74 C73 C72 119.9(5)
N70 C74 C73 124.1(5)
C76 C75 C72 115.7(7)
C80 N80 C84 115.3(4)
C80 N80 Fe2 122.4(3)
C84 N80 Fe2 122.2(3)
N80 C80 C81 123.2(5)
C82 C81 C80 120.9(5)
C83 C82 C81 115.6(5)
C83 C82 C85 121.9(5)
C81 C82 C85 122.5(5)
C84 C83 C82 120.4(4)
N80 C84 C83 124.6(4)
C86 C85 C82 115.6(6)

loop_
_geom_bond_atom_site_label_1
_geom_bond_atom_site_label_2
_geom_bond_distance
Fe1 N2 2.084(4)
Fe1 N1 2.100(4)
Fe1 N40 2.243(4)
Fe1 N20 2.243(4)
Fe1 N10 2.247(4)
Fe1 N30 2.250(4)
N1 C1 1.119(5)
C1 S1 1.595(5)
N2 C2 1.132(5)
C2 S2 1.599(5)
N10 C14 1.329(6)
N10 C10 1.340(6)
C10 C11 1.385(7)
C11 C12 1.369(8)
C12 C13 1.376(8)
C12 C15 1.507(8)
C13 C14 1.359(7)
C15 C16 1.456(9)
N20 C24 1.320(6)
N20 C20 1.333(6)
C20 C21 1.357(8)
C21 C22 1.378(8)
C22 C23 1.373(8)
C22 C25 1.528(10)
C23 C24 1.378(7)
C25 C26 1.32(2)
C25 C26' 1.295(15)
N30 C34 1.325(6)
N30 C30 1.325(6)
C30 C31 1.375(8)
C31 C32 1.372(8)
C32 C33 1.341(8)
C32 C35 1.590(10)
C33 C34 1.371(8)
C35 C36 1.371(13)
N40 C40 1.309(6)
N40 C44 1.337(6)
C40 C41 1.370(8)
C41 C42 1.393(9)
C42 C43 1.354(9)
C42 C45 1.524(9)
C43 C44 1.361(8)
C45 C46 1.36(5)
C45 C46' 1.59(3)
Fe2 N3 2.099(4)
Fe2 N4 2.106(4)
Fe2 N60 2.222(4)
Fe2 N50 2.233(4)
Fe2 N80 2.242(4)
Fe2 N70 2.254(4)
N3 C3 1.129(5)
C3 S3 1.587(5)
N4 C4 1.139(5)
C4 S4 1.600(5)
N50 C54 1.326(6)
N50 C50 1.335(6)
C50 C51 1.374(8)
C51 C52 1.378(9)
C52 C53 1.373(8)
C52 C55 1.546(10)
C53 C54 1.367(7)
C55 C56 1.372(12)
N60 C64 1.323(6)
N60 C60 1.334(6)
C60 C61 1.345(7)
C61 C62 1.358(8)
C62 C63 1.378(8)
C62 C65 1.612(11)
C63 C64 1.368(7)
C65 C66 1.253(12)
N70 C74 1.330(6)
N70 C70 1.338(6)
C70 C71 1.361(7)
C71 C72 1.378(7)
C72 C73 1.384(8)
C72 C75 1.499(8)
C73 C74 1.371(7)
C75 C76 1.438(11)
N80 C80 1.329(6)
N80 C84 1.330(5)
C80 C81 1.380(7)
C81 C82 1.372(7)
C82 C83 1.370(7)
C82 C85 1.509(8)
C83 C84 1.363(6)
C85 C86 1.453(9)
